data_7211029
loop_
_publ_author_name
'Bon, Volodymyr'
'Senkovska, Irena'
'Weiss, Manfred S.'
'Kaskel, Stefan'

_publ_section_title
;
 Tailoring of network dimensionality and porosity adjustment in Zr- and
 Hf-based MOFs
;
_journal_issue 45
_journal_name_full CrystEngComm
_journal_page_first 9572
_journal_paper_doi 10.1039/c3ce41121d
_journal_volume 15
_journal_year 2013
_chemical_formula_sum 'C72 H36 O32 Zr6'
_chemical_formula_weight 1960.33
_chemical_name_systematic
; 
 ? 
;
_space_group_IT_number 225
_symmetry_cell_setting cubic
_symmetry_space_group_name_Hall '-F 4 2 3'
_symmetry_space_group_name_H-M 'F m -3 m'
_atom_sites_solution_hydrogens geom
_atom_sites_solution_primary direct
_atom_sites_solution_secondary difmap
_audit_creation_method SHELXL-97
_cell_angle_alpha 90.00
_cell_angle_beta 90.00
_cell_angle_gamma 90.00
_cell_formula_units_Z 4
_cell_length_a 23.910(3)
_cell_length_b 23.910(3)
_cell_length_c 23.910(3)
_cell_measurement_reflns_used 1373
_cell_measurement_temperature 296(2)
_cell_measurement_theta_max 31.53
_cell_measurement_theta_min 2.16
_cell_volume 13669(3)
_computing_cell_refinement 'mosflm 1.0.5'
_computing_data_collection 'marCCD 1994-2002'
_computing_data_reduction scala
_computing_molecular_graphics 'Diamond 3.1'
_computing_publication_material WinGX
_computing_structure_refinement 'SHELXL-97 (Sheldrick, 1997)'
_computing_structure_solution 'SHELXS-97 (Sheldrick, 1997)'
_diffrn_ambient_temperature 296(2)
_diffrn_measured_fraction_theta_full 0.947
_diffrn_measured_fraction_theta_max 0.947
_diffrn_measurement_device_type 'MX-225 CCD'
_diffrn_measurement_method '\D\f scans'
_diffrn_radiation_monochromator 'Si 111'
_diffrn_radiation_probe x-ray
_diffrn_radiation_type synchrotron
_diffrn_radiation_wavelength 0.88561
_diffrn_reflns_av_R_equivalents 0.1041
_diffrn_reflns_av_sigmaI/netI 0.1483
_diffrn_reflns_limit_h_max 17
_diffrn_reflns_limit_h_min 0
_diffrn_reflns_limit_k_max 30
_diffrn_reflns_limit_k_min 2
_diffrn_reflns_limit_l_max 30
_diffrn_reflns_limit_l_min 0
_diffrn_reflns_number 1270
_diffrn_reflns_theta_full 34.09
_diffrn_reflns_theta_max 34.09
_diffrn_reflns_theta_min 4.63
_diffrn_source synchrotron
_diffrn_source_type 'BESSY BL MX-14.2'
_exptl_absorpt_coefficient_mu 0.872
_exptl_absorpt_correction_T_max 0.9743
_exptl_absorpt_correction_T_min 0.9743
_exptl_absorpt_correction_type multi-scan
_exptl_absorpt_process_details Scala
_exptl_crystal_colour colorless
_exptl_crystal_density_diffrn 0.953
_exptl_crystal_density_method 'not measured'
_exptl_crystal_description octahedron
_exptl_crystal_F_000 3856
_exptl_crystal_size_max 0.03
_exptl_crystal_size_mid 0.03
_exptl_crystal_size_min 0.03
_platon_squeeze_details
;
;
_refine_diff_density_max 1.303
_refine_diff_density_min -1.259
_refine_diff_density_rms 0.126
_refine_ls_extinction_coef 0.0025(6)
_refine_ls_extinction_expression Fc^*^=kFc[1+0.001xFc^2^\l^3^/sin(2\q)]^-1/4^
_refine_ls_extinction_method SHELXL
_refine_ls_goodness_of_fit_ref 1.089
_refine_ls_hydrogen_treatment constr
_refine_ls_matrix_type full
_refine_ls_number_parameters 48
_refine_ls_number_reflns 752
_refine_ls_number_restraints 24
_refine_ls_restrained_S_all 1.093
_refine_ls_R_factor_all 0.0734
_refine_ls_R_factor_gt 0.0701
_refine_ls_shift/su_max 0.001
_refine_ls_shift/su_mean 0.000
_refine_ls_structure_factor_coef Fsqd
_refine_ls_weighting_details 'calc w=1/[\s^2^(Fo^2^)+(0.0677P)^2^+85.8191P] where P=(Fo^2^+2Fc^2^)/3'
_refine_ls_weighting_scheme calc
_refine_ls_wR_factor_gt 0.1881
_refine_ls_wR_factor_ref 0.1934
_reflns_number_gt 689
_reflns_number_total 752
_reflns_threshold_expression >2sigma(I)
_cod_data_source_file c3ce41121d.txt
_cod_data_source_block DUT-52(Zr)
_cod_depositor_comments
;
The following automatic conversions were performed:

'_symmetry_cell_setting' value 'Cubic' changed to 'cubic' according
to /home/saulius/struct/CIF-dictionaries/cif_core.dic dictionary
named 'cif_core.dic' version 2.4.2 from 2011-04-26.

Automatic conversion script
Id: cif_fix_values 1891 2012-01-12 08:04:46Z andrius 
;
_cod_original_sg_symbol_H-M Fm-3m
_cod_database_code 7211029

loop_
_symmetry_equiv_pos_as_xyz
'x, y, z'
'-x, -y, z'
'-x, y, -z'
'x, -y, -z'
'z, x, y'
'z, -x, -y'
'-z, -x, y'
'-z, x, -y'
'y, z, x'
'-y, z, -x'
'y, -z, -x'
'-y, -z, x'
'y, x, -z'
'-y, -x, -z'
'y, -x, z'
'-y, x, z'
'x, z, -y'
'-x, z, y'
'-x, -z, -y'
'x, -z, y'
'z, y, -x'
'z, -y, x'
'-z, y, x'
'-z, -y, -x'
'x, y+1/2, z+1/2'
'-x, -y+1/2, z+1/2'
'-x, y+1/2, -z+1/2'
'x, -y+1/2, -z+1/2'
'z, x+1/2, y+1/2'
'z, -x+1/2, -y+1/2'
'-z, -x+1/2, y+1/2'
'-z, x+1/2, -y+1/2'
'y, z+1/2, x+1/2'
'-y, z+1/2, -x+1/2'
'y, -z+1/2, -x+1/2'
'-y, -z+1/2, x+1/2'
'y, x+1/2, -z+1/2'
'-y, -x+1/2, -z+1/2'
'y, -x+1/2, z+1/2'
'-y, x+1/2, z+1/2'
'x, z+1/2, -y+1/2'
'-x, z+1/2, y+1/2'
'-x, -z+1/2, -y+1/2'
'x, -z+1/2, y+1/2'
'z, y+1/2, -x+1/2'
'z, -y+1/2, x+1/2'
'-z, y+1/2, x+1/2'
'-z, -y+1/2, -x+1/2'
'x+1/2, y, z+1/2'
'-x+1/2, -y, z+1/2'
'-x+1/2, y, -z+1/2'
'x+1/2, -y, -z+1/2'
'z+1/2, x, y+1/2'
'z+1/2, -x, -y+1/2'
'-z+1/2, -x, y+1/2'
'-z+1/2, x, -y+1/2'
'y+1/2, z, x+1/2'
'-y+1/2, z, -x+1/2'
'y+1/2, -z, -x+1/2'
'-y+1/2, -z, x+1/2'
'y+1/2, x, -z+1/2'
'-y+1/2, -x, -z+1/2'
'y+1/2, -x, z+1/2'
'-y+1/2, x, z+1/2'
'x+1/2, z, -y+1/2'
'-x+1/2, z, y+1/2'
'-x+1/2, -z, -y+1/2'
'x+1/2, -z, y+1/2'
'z+1/2, y, -x+1/2'
'z+1/2, -y, x+1/2'
'-z+1/2, y, x+1/2'
'-z+1/2, -y, -x+1/2'
'x+1/2, y+1/2, z'
'-x+1/2, -y+1/2, z'
'-x+1/2, y+1/2, -z'
'x+1/2, -y+1/2, -z'
'z+1/2, x+1/2, y'
'z+1/2, -x+1/2, -y'
'-z+1/2, -x+1/2, y'
'-z+1/2, x+1/2, -y'
'y+1/2, z+1/2, x'
'-y+1/2, z+1/2, -x'
'y+1/2, -z+1/2, -x'
'-y+1/2, -z+1/2, x'
'y+1/2, x+1/2, -z'
'-y+1/2, -x+1/2, -z'
'y+1/2, -x+1/2, z'
'-y+1/2, x+1/2, z'
'x+1/2, z+1/2, -y'
'-x+1/2, z+1/2, y'
'-x+1/2, -z+1/2, -y'
'x+1/2, -z+1/2, y'
'z+1/2, y+1/2, -x'
'z+1/2, -y+1/2, x'
'-z+1/2, y+1/2, x'
'-z+1/2, -y+1/2, -x'
'-x, -y, -z'
'x, y, -z'
'x, -y, z'
'-x, y, z'
'-z, -x, -y'
'-z, x, y'
'z, x, -y'
'z, -x, y'
'-y, -z, -x'
'y, -z, x'
'-y, z, x'
'y, z, -x'
'-y, -x, z'
'y, x, z'
'-y, x, -z'
'y, -x, -z'
'-x, -z, y'
'x, -z, -y'
'x, z, y'
'-x, z, -y'
'-z, -y, x'
'-z, y, -x'
'z, -y, -x'
'z, y, x'
'-x, -y+1/2, -z+1/2'
'x, y+1/2, -z+1/2'
'x, -y+1/2, z+1/2'
'-x, y+1/2, z+1/2'
'-z, -x+1/2, -y+1/2'
'-z, x+1/2, y+1/2'
'z, x+1/2, -y+1/2'
'z, -x+1/2, y+1/2'
'-y, -z+1/2, -x+1/2'
'y, -z+1/2, x+1/2'
'-y, z+1/2, x+1/2'
'y, z+1/2, -x+1/2'
'-y, -x+1/2, z+1/2'
'y, x+1/2, z+1/2'
'-y, x+1/2, -z+1/2'
'y, -x+1/2, -z+1/2'
'-x, -z+1/2, y+1/2'
'x, -z+1/2, -y+1/2'
'x, z+1/2, y+1/2'
'-x, z+1/2, -y+1/2'
'-z, -y+1/2, x+1/2'
'-z, y+1/2, -x+1/2'
'z, -y+1/2, -x+1/2'
'z, y+1/2, x+1/2'
'-x+1/2, -y, -z+1/2'
'x+1/2, y, -z+1/2'
'x+1/2, -y, z+1/2'
'-x+1/2, y, z+1/2'
'-z+1/2, -x, -y+1/2'
'-z+1/2, x, y+1/2'
'z+1/2, x, -y+1/2'
'z+1/2, -x, y+1/2'
'-y+1/2, -z, -x+1/2'
'y+1/2, -z, x+1/2'
'-y+1/2, z, x+1/2'
'y+1/2, z, -x+1/2'
'-y+1/2, -x, z+1/2'
'y+1/2, x, z+1/2'
'-y+1/2, x, -z+1/2'
'y+1/2, -x, -z+1/2'
'-x+1/2, -z, y+1/2'
'x+1/2, -z, -y+1/2'
'x+1/2, z, y+1/2'
'-x+1/2, z, -y+1/2'
'-z+1/2, -y, x+1/2'
'-z+1/2, y, -x+1/2'
'z+1/2, -y, -x+1/2'
'z+1/2, y, x+1/2'
'-x+1/2, -y+1/2, -z'
'x+1/2, y+1/2, -z'
'x+1/2, -y+1/2, z'
'-x+1/2, y+1/2, z'
'-z+1/2, -x+1/2, -y'
'-z+1/2, x+1/2, y'
'z+1/2, x+1/2, -y'
'z+1/2, -x+1/2, y'
'-y+1/2, -z+1/2, -x'
'y+1/2, -z+1/2, x'
'-y+1/2, z+1/2, x'
'y+1/2, z+1/2, -x'
'-y+1/2, -x+1/2, z'
'y+1/2, x+1/2, z'
'-y+1/2, x+1/2, -z'
'y+1/2, -x+1/2, -z'
'-x+1/2, -z+1/2, y'
'x+1/2, -z+1/2, -y'
'x+1/2, z+1/2, y'
'-x+1/2, z+1/2, -y'
'-z+1/2, -y+1/2, x'
'-z+1/2, y+1/2, -x'
'z+1/2, -y+1/2, -x'
'z+1/2, y+1/2, x'

loop_
_atom_site_label
_atom_site_type_symbol
_atom_site_fract_x
_atom_site_fract_y
_atom_site_fract_z
_atom_site_U_iso_or_equiv
_atom_site_adp_type
_atom_site_occupancy
_atom_site_symmetry_multiplicity
_atom_site_calc_flag
_atom_site_refinement_flags
Zr1 Zr 0.0000 0.0000 0.10347(2) 0.0219(6) Uani 1 8 d S
O1 O 0.0509(2) 0.0509(2) 0.0509(2) 0.063(3) Uani 1 6 d S
O2 O 0.0000 0.0805(3) 0.1496(2) 0.0805(18) Uani 1 2 d SD
C1 C 0.0000 0.1319(2) 0.1319(2) 0.085(5) Uani 1 4 d SD
C2 C 0.0000 0.1679(6) 0.1847(6) 0.124(11) Uani 0.50 2 d SPD
C3 C 0.0000 0.2243(5) 0.1774(4) 0.081(6) Uani 0.50 2 d SPD
H3A H 0.0000 0.2390 0.1414 0.097 Uiso 0.50 2 calc SPR
C4 C 0.0000 0.1475(6) 0.2371(5) 0.20(3) Uani 0.50 2 d SPD
H4A H 0.0000 0.1088 0.2417 0.244 Uiso 0.50 2 calc SPR
C5 C 0.0000 0.1804(5) 0.2844(5) 0.174(19) Uani 0.50 2 d SPD
H5A H 0.0000 0.1647 0.3200 0.209 Uiso 0.50 2 calc SPR
C6 C 0.0000 0.2398(3) 0.2766(3) 0.077(6) Uani 0.50 2 d SPD

loop_
_atom_site_aniso_label
_atom_site_aniso_U_11
_atom_site_aniso_U_22
_atom_site_aniso_U_33
_atom_site_aniso_U_23
_atom_site_aniso_U_13
_atom_site_aniso_U_12
Zr1 0.0318(6) 0.0318(6) 0.0022(6) 0.000 0.000 0.000
O1 0.063(3) 0.063(3) 0.063(3) 0.041(3) 0.041(3) 0.041(3)
O2 0.094(4) 0.088(4) 0.060(3) -0.068(3) 0.000 0.000
C1 0.082(8) 0.087(7) 0.087(7) -0.080(9) 0.000 0.000
C2 0.121(13) 0.13(2) 0.12(2) -0.114(19) 0.000 0.000
C3 0.19(2) 0.043(8) 0.011(5) -0.009(6) 0.000 0.000
C4 0.53(8) 0.029(9) 0.048(10) 0.004(9) 0.000 0.000
C5 0.46(6) 0.030(7) 0.034(7) 0.002(7) 0.000 0.000
C6 0.153(15) 0.036(7) 0.042(8) -0.010(8) 0.000 0.000

loop_
_atom_type_symbol
_atom_type_description
_atom_type_scat_dispersion_real
_atom_type_scat_dispersion_imag
_atom_type_scat_source
C C 0.0060 0.0030 'International Tables Vol C Tables 4.2.6.8 and 6.1.1.4'
H H 0.0000 0.0000 'International Tables Vol C Tables 4.2.6.8 and 6.1.1.4'
O O 0.0180 0.0100 'International Tables Vol C Tables 4.2.6.8 and 6.1.1.4'
Zr Zr -1.2060 0.8400 'International Tables Vol C Tables 4.2.6.8 and 6.1.1.4'

loop_
_geom_angle_atom_site_label_1
_geom_angle_atom_site_label_2
_geom_angle_atom_site_label_3
_geom_angle
_geom_angle_site_symmetry_1
_geom_angle_site_symmetry_3
O1 Zr1 O1 107.6(5) . 2
O1 Zr1 O1 69.6(3) . 100
O1 Zr1 O1 69.6(3) 2 100
O1 Zr1 O1 69.6(3) . 99
O1 Zr1 O1 69.6(3) 2 99
O1 Zr1 O1 107.6(5) 100 99
O1 Zr1 O2 78.4(3) . .
O1 Zr1 O2 142.07(7) 2 .
O1 Zr1 O2 78.4(3) 100 .
O1 Zr1 O2 142.07(7) 99 .
O1 Zr1 O2 78.4(3) . 110
O1 Zr1 O2 142.07(7) 2 110
O1 Zr1 O2 142.07(7) 100 110
O1 Zr1 O2 78.4(3) 99 110
O2 Zr1 O2 75.68(17) . 110
O1 Zr1 O2 142.07(7) . 109
O1 Zr1 O2 78.4(3) 2 109
O1 Zr1 O2 78.4(3) 100 109
O1 Zr1 O2 142.07(7) 99 109
O2 Zr1 O2 75.68(17) . 109
O2 Zr1 O2 120.4(4) 110 109
O1 Zr1 O2 142.07(7) . 2
O1 Zr1 O2 78.4(3) 2 2
O1 Zr1 O2 142.07(7) 100 2
O1 Zr1 O2 78.4(3) 99 2
O2 Zr1 O2 120.4(4) . 2
O2 Zr1 O2 75.68(17) 110 2
O2 Zr1 O2 75.68(17) 109 2
O1 Zr1 Zr1 89.2(2) . 105
O1 Zr1 Zr1 34.82(13) 2 105
O1 Zr1 Zr1 89.2(2) 100 105
O1 Zr1 Zr1 34.82(13) 99 105
O2 Zr1 Zr1 164.82(19) . 105
O2 Zr1 Zr1 110.59(12) 110 105
O2 Zr1 Zr1 110.59(12) 109 105
O2 Zr1 Zr1 74.82(19) 2 105
O1 Zr1 Zr1 89.2(2) . 101
O1 Zr1 Zr1 34.82(13) 2 101
O1 Zr1 Zr1 34.82(13) 100 101
O1 Zr1 Zr1 89.2(2) 99 101
O2 Zr1 Zr1 110.59(12) . 101
O2 Zr1 Zr1 164.82(19) 110 101
O2 Zr1 Zr1 74.82(19) 109 101
O2 Zr1 Zr1 110.59(12) 2 101
Zr1 Zr1 Zr1 60.0 105 101
O1 Zr1 Zr1 34.82(13) . 5
O1 Zr1 Zr1 89.2(2) 2 5
O1 Zr1 Zr1 89.2(2) 100 5
O1 Zr1 Zr1 34.82(13) 99 5
O2 Zr1 Zr1 110.59(12) . 5
O2 Zr1 Zr1 74.82(19) 110 5
O2 Zr1 Zr1 164.82(19) 109 5
O2 Zr1 Zr1 110.59(12) 2 5
Zr1 Zr1 Zr1 60.0 105 5
Zr1 Zr1 Zr1 90.0 101 5
O1 Zr1 Zr1 34.82(13) . 9
O1 Zr1 Zr1 89.2(2) 2 9
O1 Zr1 Zr1 34.82(13) 100 9
O1 Zr1 Zr1 89.2(2) 99 9
O2 Zr1 Zr1 74.82(19) . 9
O2 Zr1 Zr1 110.59(12) 110 9
O2 Zr1 Zr1 110.59(12) 109 9
O2 Zr1 Zr1 164.82(19) 2 9
Zr1 Zr1 Zr1 90.0 105 9
Zr1 Zr1 Zr1 60.0 101 9
Zr1 Zr1 Zr1 60.0 5 9
Zr1 O1 Zr1 110.4(3) 9 5
Zr1 O1 Zr1 110.4(3) 9 .
Zr1 O1 Zr1 110.4(3) 5 .
C1 O2 Zr1 131.2(5) . .
O2 C1 O2 127.9(7) 18 .
O2 C1 C2 105.4(7) 18 18
O2 C1 C2 126.7(7) . 18
O2 C1 C2 126.7(7) 18 .
O2 C1 C2 105.4(7) . .
C2 C1 C2 21.4(12) 18 .
C2 C2 C3 121.5(12) 18 18
C2 C2 C4 156.3(8) 18 .
C3 C2 C4 34.8(9) 18 .
C2 C2 C3 37.7(7) 18 .
C3 C2 C3 83.8(14) 18 .
C4 C2 C3 118.6(11) . .
C2 C2 C1 79.3(6) 18 .
C3 C2 C1 159.2(17) 18 .
C4 C2 C1 124.4(12) . .
C3 C2 C1 117.0(11) . .
C2 C2 C4 16.7(5) 18 18
C3 C2 C4 104.8(14) 18 18
C4 C2 C4 139.6(12) . 18
C3 C2 C4 21.0(5) . 18
C1 C2 C4 96.0(8) . 18
C2 C3 C6 120.7(10) . 121
C2 C3 H3A 119.6 . .
C6 C3 H3A 119.6 121 .
C2 C4 C5 123.8(12) . .
C2 C4 H4A 118.1 . .
C5 C4 H4A 118.1 . .
C4 C5 C6 117.4(9) . .
C4 C5 H5A 121.3 . .
C6 C5 H5A 121.3 . .
C6 C6 C5 105.6(8) 138 138
C6 C6 C6 90.000(2) 138 18
C5 C6 C6 164.4(8) 138 18
C6 C6 C6 66.0(7) 138 121
C5 C6 C6 171.6(13) 138 121
C6 C6 C6 24.0(7) 18 121
C6 C6 C3 173.1(6) 138 121
C5 C6 C3 67.4(9) 138 121
C6 C6 C3 96.9(6) 18 121
C6 C6 C3 120.9(9) 121 121
C6 C6 C5 52.5(6) 138 .
C5 C6 C5 53.2(12) 138 .
C6 C6 C5 142.5(6) 18 .
C6 C6 C5 118.5(10) 121 .
C3 C6 C5 120.6(10) 121 .
C6 C6 C4 152.0(5) 138 138
C5 C6 C4 46.4(7) 138 138
C6 C6 C4 118.0(5) 18 138
C6 C6 C4 142.0(10) 121 138
C3 C6 C4 21.1(6) 121 138
C5 C6 C4 99.5(9) . 138
C6 C6 C3 5.0(4) 138 18
C5 C6 C3 100.7(9) 138 18
C6 C6 C3 95.0(4) 18 18
C6 C6 C3 71.0(8) 121 18
C3 C6 C3 168.1(10) 121 18
C5 C6 C3 47.5(6) . 18
C4 C6 C3 147.0(7) 138 18
C6 C6 C3 134.4(4) 138 138
C5 C6 C3 120.0(9) 138 138
C6 C6 C3 44.4(4) 18 138
C6 C6 C3 68.4(8) 121 138
C3 C6 C3 52.6(8) 121 138
C5 C6 C3 173.2(7) . 138
C4 C6 C3 73.7(6) 138 138
C3 C6 C3 139.3(4) 18 138

loop_
_geom_bond_atom_site_label_1
_geom_bond_atom_site_label_2
_geom_bond_distance
_geom_bond_site_symmetry_2
Zr1 O1 2.131(3) .
Zr1 O1 2.131(3) 2
Zr1 O1 2.131(3) 100
Zr1 O1 2.131(3) 99
Zr1 O2 2.217(5) .
Zr1 O2 2.217(5) 110
Zr1 O2 2.217(5) 109
Zr1 O2 2.217(5) 2
Zr1 Zr1 3.4988(9) 105
Zr1 Zr1 3.4988(9) 101
Zr1 Zr1 3.4988(9) 5
Zr1 Zr1 3.4988(9) 9
O1 Zr1 2.131(3) 9
O1 Zr1 2.131(3) 5
O2 C1 1.301(8) .
C1 O2 1.301(8) 18
C1 C2 1.527(12) 18
C1 C2 1.527(12) .
C2 C2 0.57(3) 18
C2 C3 0.974(16) 18
C2 C4 1.345(16) .
C2 C3 1.358(16) .
C2 C4 1.88(2) 18
C3 C6 1.395(11) 121
C3 H3A 0.9300 .
C4 C5 1.379(14) .
C4 H4A 0.9300 .
C5 C6 1.431(13) .
C5 H5A 0.9300 .
C6 C6 0.555(16) 138
C6 C5 1.178(13) 138
C6 C6 1.247(15) 18
C6 C6 1.365(15) 121
C6 C3 1.395(11) 121
C6 C4 1.897(17) 138
C6 C3 1.947(12) 18
C6 C3 1.980(14) 138

loop_
_platon_squeeze_void_nr
_platon_squeeze_void_average_x
_platon_squeeze_void_average_y
_platon_squeeze_void_average_z
_platon_squeeze_void_volume
_platon_squeeze_void_count_electrons
_platon_squeeze_void_content
1 -0.009 -0.006 0.407 7663 1235 ' '
